data_7201065
loop_
_publ_author_name
'Cao, Xin-Yi'
'Yao, Yuan-Gen'
'Qin, Ye-Yan'
'Lin, Qi-Pu'
'Li, Zhao-Ji'
'Cheng, Jian-Kai'
'Zhang, Rui-Bo'

_publ_section_title
;
 Trapping in situ scission products of C--O ester bonds by unique
 coordination supramolecular architectures
;
_journal_issue 9
_journal_name_full CrystEngComm
_journal_page_first 1815
_journal_paper_doi 10.1039/b904387j
_journal_volume 11
_journal_year 2009
_chemical_formula_sum 'C28 H16 N4 O8 Zn2'
_chemical_formula_weight 667.19
_chemical_name_systematic
;
?
;
_space_group_IT_number 4
_symmetry_cell_setting monoclinic
_symmetry_space_group_name_Hall 'P 2yb'
_symmetry_space_group_name_H-M 'P 1 21 1'
_atom_sites_solution_hydrogens geom
_atom_sites_solution_primary direct
_atom_sites_solution_secondary difmap
_audit_creation_method SHELXL-97
_cell_angle_alpha 90.00
_cell_angle_beta 93.17(4)
_cell_angle_gamma 90.00
_cell_formula_units_Z 2
_cell_length_a 9.150(18)
_cell_length_b 13.76(3)
_cell_length_c 10.229(19)
_cell_measurement_reflns_used 1277
_cell_measurement_temperature 293(2)
_cell_measurement_theta_max 27.2914
_cell_measurement_theta_min 2.4831
_cell_volume 1286(4)
_computing_cell_refinement 'Bruker XSCANS'
_computing_data_collection 'Bruker XSCANS'
_computing_data_reduction 'Bruker SHELXTL'
_computing_molecular_graphics 'Bruker SHELXTL'
_computing_publication_material 'Bruker SHELXTL'
_computing_structure_refinement 'SHELXL-97 (Sheldrick, 1997)'
_computing_structure_solution 'SHELXS-97 (Sheldrick, 1990)'
_diffrn_ambient_temperature 293(2)
_diffrn_detector_area_resol_mean none
_diffrn_measured_fraction_theta_full 0.992
_diffrn_measured_fraction_theta_max 0.992
_diffrn_measurement_device_type 'Bruker P4'
_diffrn_measurement_method '\w scans'
_diffrn_radiation_monochromator graphite
_diffrn_radiation_source 'fine-focus sealed tube'
_diffrn_radiation_type MoK\a
_diffrn_radiation_wavelength 0.71073
_diffrn_reflns_av_R_equivalents 0.0584
_diffrn_reflns_av_sigmaI/netI 0.0886
_diffrn_reflns_limit_h_max 11
_diffrn_reflns_limit_h_min -11
_diffrn_reflns_limit_k_max 17
_diffrn_reflns_limit_k_min -17
_diffrn_reflns_limit_l_max 13
_diffrn_reflns_limit_l_min -11
_diffrn_reflns_number 9722
_diffrn_reflns_theta_full 27.26
_diffrn_reflns_theta_max 27.26
_diffrn_reflns_theta_min 1.99
_diffrn_standards_interval_count 0
_diffrn_standards_interval_time .
_diffrn_standards_number 0
_exptl_absorpt_coefficient_mu 1.927
_exptl_absorpt_correction_T_max 1.0000
_exptl_absorpt_correction_T_min 0.6963
_exptl_absorpt_correction_type multi-scan
_exptl_crystal_colour Colorless
_exptl_crystal_density_diffrn 1.723
_exptl_crystal_density_method 'not measured'
_exptl_crystal_description Prism
_exptl_crystal_F_000 672
_exptl_crystal_size_max 0.2200
_exptl_crystal_size_mid 0.0900
_exptl_crystal_size_min 0.0800
_refine_diff_density_max 0.987
_refine_diff_density_min -0.705
_refine_diff_density_rms 0.108
_refine_ls_abs_structure_details 'Flack H D (1983), Acta Cryst. A39, 876-881'
_refine_ls_abs_structure_Flack -0.02(3)
_refine_ls_extinction_method none
_refine_ls_goodness_of_fit_ref 1.041
_refine_ls_hydrogen_treatment constr
_refine_ls_matrix_type full
_refine_ls_number_parameters 369
_refine_ls_number_reflns 5189
_refine_ls_number_restraints 1
_refine_ls_restrained_S_all 1.041
_refine_ls_R_factor_all 0.1108
_refine_ls_R_factor_gt 0.0707
_refine_ls_shift/su_max 0.000
_refine_ls_shift/su_mean 0.000
_refine_ls_structure_factor_coef Fsqd
_refine_ls_weighting_details 'calc w=1/[\s^2^(Fo^2^)+(0.0725P)^2^+2.4368P] where P=(Fo^2^+2Fc^2^)/3'
_refine_ls_weighting_scheme calc
_refine_ls_wR_factor_gt 0.1523
_refine_ls_wR_factor_ref 0.1816
_reflns_number_gt 3487
_reflns_number_total 5189
_reflns_threshold_expression >2sigma(I)
_cod_data_source_file b904387j.txt
_cod_data_source_block 4
_cod_depositor_comments
;
The following automatic conversions were performed:
'_symmetry_cell_setting' value 'Monoclinic' changed to 'monoclinic'
according to '/home/saulius/struct/CIF-dictionaries/cif_core.dic'
dictionary named 'cif_core.dic' version 2.4.1 from
2010-06-29.

'_exptl_absorpt_correction_type' value 'Multi-scan' changed
to 'multi-scan' according to
'/home/saulius/struct/CIF-dictionaries/cif_core.dic' dictionary named
'cif_core.dic' version 2.4.1 from 2010-06-29.

Automatic conversion script
Id: cif_fix_enum 1527 2010-12-29 10:47:43Z saulius 
;
_cod_original_sg_symbol_H-M P2(1)
_cod_database_code 7201065

loop_
_symmetry_equiv_pos_as_xyz
'x, y, z'
'-x, y+1/2, -z'

loop_
_atom_site_label
_atom_site_type_symbol
_atom_site_fract_x
_atom_site_fract_y
_atom_site_fract_z
_atom_site_U_iso_or_equiv
_atom_site_adp_type
_atom_site_occupancy
_atom_site_symmetry_multiplicity
_atom_site_calc_flag
_atom_site_refinement_flags
_atom_site_disorder_assembly
_atom_site_disorder_group
Zn1 Zn 0.13428(10) 0.94253(7) 0.89650(9) 0.0381(3) Uani 1 1 d . . .
Zn2 Zn 0.61486(10) 0.93362(8) 0.60154(9) 0.0378(3) Uani 1 1 d . . .
O1 O 0.3191(7) 1.0250(5) 0.8587(6) 0.0368(15) Uani 1 1 d . . .
O2 O 0.2284(8) 0.8545(5) 0.7528(7) 0.0461(18) Uani 1 1 d . . .
O3 O 0.5023(8) 1.0293(5) 0.7231(8) 0.0467(18) Uani 1 1 d . . .
O4 O 0.4274(7) 0.8513(5) 0.6306(6) 0.0401(15) Uani 1 1 d . . .
O5 O 0.8040(7) 1.0205(5) 0.6315(6) 0.0397(15) Uani 1 1 d . . .
O6 O 0.7248(8) 0.8559(5) 0.7593(7) 0.0455(18) Uani 1 1 d . . .
O7 O 0.9405(7) 0.8576(5) 0.8755(6) 0.0422(16) Uiso 1 1 d . . .
O8 O 1.0087(8) 1.0294(5) 0.7628(7) 0.0443(17) Uiso 1 1 d . . .
N1 N 0.0621(9) 1.0173(7) 1.0683(8) 0.044(2) Uani 1 1 d . . .
N2 N 0.2248(9) 0.8539(6) 1.0555(8) 0.0423(19) Uani 1 1 d . . .
N3 N 0.5455(9) 1.0052(6) 0.4172(8) 0.0381(18) Uani 1 1 d . . .
N4 N 0.7054(8) 0.8392(6) 0.4584(7) 0.0344(17) Uani 1 1 d . . .
C1 C 0.3910(11) 0.9892(7) 0.7684(9) 0.037(2) Uani 1 1 d . . .
C2 C 0.3476(12) 0.8884(7) 0.7117(11) 0.042(2) Uani 1 1 d . . .
C3 C 0.8480(11) 0.8901(7) 0.7906(10) 0.038(2) Uani 1 1 d . . .
C4 C 0.8896(11) 0.9868(7) 0.7237(10) 0.038(2) Uani 1 1 d . . .
C5 C -0.0178(12) 1.0994(8) 1.0752(12) 0.058(3) Uani 1 1 d . . .
H5A H -0.0392 1.1351 0.9994 0.070 Uiso 1 1 calc R . .
C6 C -0.0709(14) 1.1331(10) 1.1980(14) 0.069(4) Uani 1 1 d . . .
H6A H -0.1218 1.1914 1.2009 0.082 Uiso 1 1 calc R . .
C7 C -0.0473(14) 1.0808(9) 1.3071(12) 0.065(3) Uani 1 1 d . . .
H7A H -0.0871 1.1001 1.3847 0.078 Uiso 1 1 calc R . .
C8 C 0.0419(13) 0.9929(9) 1.3032(12) 0.058(3) Uani 1 1 d . . .
C9 C 0.0709(14) 0.9404(14) 1.4161(9) 0.072(4) Uani 1 1 d . . .
H9A H 0.0357 0.9601 1.4955 0.086 Uiso 1 1 calc R . .
C10 C 0.1563(15) 0.8555(10) 1.4068(10) 0.062(3) Uani 1 1 d . . .
H10A H 0.1762 0.8182 1.4815 0.075 Uiso 1 1 calc R . .
C11 C 0.2110(12) 0.8262(9) 1.2902(11) 0.055(3) Uani 1 1 d . . .
C12 C 0.3033(14) 0.7417(9) 1.2724(13) 0.060(4) Uani 1 1 d . . .
H12A H 0.3314 0.7035 1.3445 0.073 Uiso 1 1 calc R . .
C13 C 0.3485(14) 0.7177(9) 1.1548(15) 0.069(4) Uani 1 1 d . . .
H13A H 0.4065 0.6628 1.1459 0.083 Uiso 1 1 calc R . .
C14 C 0.3095(12) 0.7743(7) 1.0450(11) 0.051(3) Uani 1 1 d . . .
H14A H 0.3423 0.7570 0.9638 0.062 Uiso 1 1 calc R . .
C15 C 0.1811(11) 0.8787(8) 1.1746(10) 0.039(2) Uani 1 1 d . . .
C16 C 0.0909(11) 0.9682(7) 1.1813(9) 0.042(2) Uani 1 1 d . . .
C17 C 0.4721(12) 1.0866(8) 0.4001(11) 0.054(3) Uani 1 1 d . . .
H17A H 0.4445 1.1208 0.4731 0.065 Uiso 1 1 calc R . .
C18 C 0.4339(15) 1.1235(10) 0.2750(13) 0.069(4) Uani 1 1 d . . .
H18A H 0.3803 1.1807 0.2658 0.082 Uiso 1 1 calc R . .
C19 C 0.4762(13) 1.0745(8) 0.1659(11) 0.055(3) Uani 1 1 d . . .
H19A H 0.4495 1.0977 0.0826 0.066 Uiso 1 1 calc R . .
C20 C 0.5609(11) 0.9884(8) 0.1814(10) 0.047(3) Uani 1 1 d . . .
C21 C 0.6129(11) 0.9367(13) 0.0762(9) 0.060(3) Uani 1 1 d . . .
H21A H 0.5925 0.9590 -0.0087 0.072 Uiso 1 1 calc R . .
C22 C 0.6951(14) 0.8518(9) 0.0964(10) 0.057(3) Uani 1 1 d . . .
H22A H 0.7293 0.8183 0.0253 0.068 Uiso 1 1 calc R . .
C23 C 0.7259(11) 0.8173(8) 0.2238(9) 0.044(2) Uani 1 1 d . . .
C24 C 0.8126(12) 0.7320(8) 0.2546(11) 0.047(3) Uani 1 1 d . . .
H24A H 0.8485 0.6955 0.1869 0.056 Uiso 1 1 calc R . .
C25 C 0.8425(12) 0.7043(8) 0.3792(11) 0.051(3) Uani 1 1 d . . .
H25A H 0.9000 0.6498 0.3975 0.062 Uiso 1 1 calc R . .
C26 C 0.7855(11) 0.7592(7) 0.4829(11) 0.044(2) Uani 1 1 d . . .
H26A H 0.8042 0.7391 0.5690 0.053 Uiso 1 1 calc R . .
C27 C 0.6793(10) 0.8669(8) 0.3325(9) 0.039(2) Uani 1 1 d . . .
C28 C 0.5913(9) 0.9556(7) 0.3098(8) 0.038(2) Uani 1 1 d . . .

loop_
_atom_site_aniso_label
_atom_site_aniso_U_11
_atom_site_aniso_U_22
_atom_site_aniso_U_33
_atom_site_aniso_U_23
_atom_site_aniso_U_13
_atom_site_aniso_U_12
Zn1 0.0369(5) 0.0390(6) 0.0385(5) 0.0042(6) 0.0037(4) 0.0015(6)
Zn2 0.0375(5) 0.0387(6) 0.0375(5) -0.0035(6) 0.0054(4) -0.0010(6)
O1 0.032(3) 0.040(4) 0.039(4) -0.010(3) 0.008(3) -0.004(3)
O2 0.043(4) 0.040(4) 0.056(4) -0.010(3) 0.012(3) -0.020(3)
O3 0.043(4) 0.037(4) 0.062(5) -0.013(4) 0.019(3) -0.001(3)
O4 0.034(4) 0.034(3) 0.052(4) -0.010(3) 0.008(3) -0.007(3)
O5 0.032(3) 0.037(3) 0.050(4) 0.012(3) 0.002(3) 0.000(3)
O6 0.036(4) 0.046(4) 0.054(4) 0.010(3) 0.000(3) -0.022(3)
N1 0.044(5) 0.043(5) 0.045(5) -0.002(4) 0.006(4) 0.006(4)
N2 0.045(5) 0.045(5) 0.037(4) 0.005(4) 0.005(3) 0.006(4)
N3 0.048(5) 0.031(4) 0.035(4) 0.002(4) -0.003(3) 0.008(3)
N4 0.029(4) 0.035(4) 0.040(4) -0.003(3) 0.007(3) 0.002(3)
C1 0.049(6) 0.027(5) 0.035(5) 0.003(4) 0.010(4) -0.004(4)
C2 0.046(6) 0.038(5) 0.042(6) -0.007(5) -0.003(5) 0.005(4)
C3 0.039(6) 0.041(5) 0.036(5) 0.015(4) 0.013(4) 0.003(4)
C4 0.037(5) 0.031(5) 0.046(6) -0.007(4) -0.005(4) 0.002(4)
C5 0.055(7) 0.043(6) 0.077(8) -0.004(6) 0.010(6) 0.025(5)
C6 0.068(9) 0.050(7) 0.088(11) -0.032(7) 0.005(7) 0.006(6)
C7 0.082(9) 0.059(8) 0.054(7) -0.026(6) 0.008(6) -0.009(6)
C8 0.059(7) 0.057(7) 0.059(7) -0.011(6) 0.011(5) -0.022(6)
C9 0.096(9) 0.095(10) 0.026(5) -0.010(8) 0.015(5) -0.024(11)
C10 0.089(9) 0.075(9) 0.022(5) 0.012(6) -0.011(5) -0.015(7)
C11 0.050(6) 0.061(7) 0.053(7) 0.016(6) -0.001(5) -0.015(5)
C12 0.058(8) 0.061(8) 0.060(8) 0.036(6) -0.017(6) -0.011(6)
C13 0.068(8) 0.043(6) 0.094(10) 0.018(7) -0.009(7) 0.005(6)
C14 0.052(6) 0.040(6) 0.062(7) 0.003(5) 0.002(5) 0.016(5)
C15 0.034(5) 0.049(6) 0.035(5) 0.004(4) 0.001(4) -0.002(4)
C16 0.049(6) 0.044(6) 0.034(5) -0.002(4) 0.013(4) -0.013(4)
C17 0.055(7) 0.050(6) 0.056(7) -0.006(5) -0.001(5) 0.023(5)
C18 0.077(9) 0.064(8) 0.064(9) 0.013(7) -0.003(7) 0.031(7)
C19 0.070(8) 0.049(6) 0.045(6) 0.003(5) 0.009(5) 0.000(5)
C20 0.040(6) 0.053(6) 0.048(6) 0.000(5) 0.004(4) 0.001(5)
C21 0.071(7) 0.079(8) 0.028(5) 0.011(7) -0.003(4) -0.010(8)
C22 0.077(8) 0.063(7) 0.031(5) -0.008(5) 0.019(5) -0.010(6)
C23 0.049(6) 0.053(6) 0.029(5) -0.007(4) 0.006(4) -0.012(5)
C24 0.043(6) 0.047(6) 0.051(6) -0.017(5) 0.015(5) 0.003(5)
C25 0.054(7) 0.038(6) 0.062(7) -0.007(5) 0.006(5) 0.011(5)
C26 0.046(6) 0.034(5) 0.054(6) 0.010(4) 0.007(5) 0.002(4)
C27 0.035(5) 0.048(6) 0.037(5) -0.011(5) 0.008(4) -0.005(4)
C28 0.038(5) 0.043(6) 0.032(4) 0.001(4) 0.009(3) 0.000(4)

loop_
_atom_type_symbol
_atom_type_description
_atom_type_scat_dispersion_real
_atom_type_scat_dispersion_imag
_atom_type_scat_source
C C 0.0033 0.0016 'International Tables Vol C Tables 4.2.6.8 and 6.1.1.4'
H H 0.0000 0.0000 'International Tables Vol C Tables 4.2.6.8 and 6.1.1.4'
N N 0.0061 0.0033 'International Tables Vol C Tables 4.2.6.8 and 6.1.1.4'
O O 0.0106 0.0060 'International Tables Vol C Tables 4.2.6.8 and 6.1.1.4'
Zn Zn 0.2839 1.4301 'International Tables Vol C Tables 4.2.6.8 and 6.1.1.4'

loop_
_geom_angle_atom_site_label_1
_geom_angle_atom_site_label_2
_geom_angle_atom_site_label_3
_geom_angle
_geom_angle_site_symmetry_1
_geom_angle_site_symmetry_3
_geom_angle_publ_flag
O1 Zn1 O8 89.4(3) . 1_455 ?
O1 Zn1 O2 79.5(3) . . ?
O8 Zn1 O2 95.9(3) 1_455 . ?
O1 Zn1 O7 163.6(2) . 1_455 ?
O8 Zn1 O7 79.9(3) 1_455 1_455 ?
O2 Zn1 O7 89.1(3) . 1_455 ?
O1 Zn1 N2 99.5(3) . . ?
O8 Zn1 N2 168.7(3) 1_455 . ?
O2 Zn1 N2 92.6(3) . . ?
O7 Zn1 N2 92.8(3) 1_455 . ?
O1 Zn1 N1 100.2(3) . . ?
O8 Zn1 N1 94.4(3) 1_455 . ?
O2 Zn1 N1 169.7(3) . . ?
O7 Zn1 N1 93.0(3) 1_455 . ?
N2 Zn1 N1 77.3(3) . . ?
O4 Zn2 O5 163.4(3) . . ?
O4 Zn2 O3 79.9(3) . . ?
O5 Zn2 O3 89.1(3) . . ?
O4 Zn2 O6 88.7(3) . . ?
O5 Zn2 O6 80.0(3) . . ?
O3 Zn2 O6 95.2(3) . . ?
O4 Zn2 N4 96.8(3) . . ?
O5 Zn2 N4 95.6(3) . . ?
O3 Zn2 N4 172.3(3) . . ?
O6 Zn2 N4 91.7(3) . . ?
O4 Zn2 N3 99.5(3) . . ?
O5 Zn2 N3 93.8(3) . . ?
O3 Zn2 N3 95.7(3) . . ?
O6 Zn2 N3 167.3(3) . . ?
N4 Zn2 N3 77.9(3) . . ?
C1 O1 Zn1 112.5(6) . . ?
C2 O2 Zn1 113.9(6) . . ?
C1 O3 Zn2 111.8(6) . . ?
C2 O4 Zn2 112.9(7) . . ?
C4 O5 Zn2 111.4(6) . . ?
C3 O6 Zn2 112.7(6) . . ?
C3 O7 Zn1 113.5(7) . 1_655 ?
C4 O8 Zn1 111.4(7) . 1_655 ?
C16 N1 C5 117.0(9) . . ?
C16 N1 Zn1 113.7(7) . . ?
C5 N1 Zn1 129.0(8) . . ?
C15 N2 C14 118.5(9) . . ?
C15 N2 Zn1 114.7(7) . . ?
C14 N2 Zn1 126.6(7) . . ?
C17 N3 C28 119.5(9) . . ?
C17 N3 Zn2 128.4(7) . . ?
C28 N3 Zn2 112.2(6) . . ?
C26 N4 C27 118.5(8) . . ?
C26 N4 Zn2 126.5(7) . . ?
C27 N4 Zn2 115.0(6) . . ?
O1 C1 O3 124.0(9) . . ?
O1 C1 C2 119.4(8) . . ?
O3 C1 C2 116.5(8) . . ?
O4 C2 O2 127.7(10) . . ?
O4 C2 C1 118.0(9) . . ?
O2 C2 C1 114.2(9) . . ?
O6 C3 O7 127.3(9) . . ?
O6 C3 C4 116.8(8) . . ?
O7 C3 C4 115.9(9) . . ?
O5 C4 O8 122.6(10) . . ?
O5 C4 C3 118.7(8) . . ?
O8 C4 C3 118.7(8) . . ?
N1 C5 C6 121.5(11) . . ?
N1 C5 H5A 119.2 . . ?
C6 C5 H5A 119.2 . . ?
C7 C6 C5 120.4(12) . . ?
C7 C6 H6A 119.8 . . ?
C5 C6 H6A 119.8 . . ?
C6 C7 C8 119.2(11) . . ?
C6 C7 H7A 120.4 . . ?
C8 C7 H7A 120.4 . . ?
C9 C8 C16 124.6(13) . . ?
C9 C8 C7 119.6(12) . . ?
C16 C8 C7 115.8(11) . . ?
C8 C9 C10 117.4(10) . . ?
C8 C9 H9A 121.3 . . ?
C10 C9 H9A 121.3 . . ?
C11 C10 C9 122.0(10) . . ?
C11 C10 H10A 119.0 . . ?
C9 C10 H10A 119.0 . . ?
C10 C11 C15 121.0(12) . . ?
C10 C11 C12 125.7(11) . . ?
C15 C11 C12 113.3(10) . . ?
C13 C12 C11 121.4(10) . . ?
C13 C12 H12A 119.3 . . ?
C11 C12 H12A 119.3 . . ?
C12 C13 C14 120.5(12) . . ?
C12 C13 H13A 119.7 . . ?
C14 C13 H13A 119.7 . . ?
N2 C14 C13 120.8(11) . . ?
N2 C14 H14A 119.6 . . ?
C13 C14 H14A 119.6 . . ?
N2 C15 C11 125.4(10) . . ?
N2 C15 C16 116.4(8) . . ?
C11 C15 C16 118.2(9) . . ?
N1 C16 C8 126.0(10) . . ?
N1 C16 C15 117.2(8) . . ?
C8 C16 C15 116.8(10) . . ?
N3 C17 C18 122.0(10) . . ?
N3 C17 H17A 119.0 . . ?
C18 C17 H17A 119.0 . . ?
C19 C18 C17 119.7(11) . . ?
C19 C18 H18A 120.2 . . ?
C17 C18 H18A 120.2 . . ?
C18 C19 C20 119.6(11) . . ?
C18 C19 H19A 120.2 . . ?
C20 C19 H19A 120.2 . . ?
C21 C20 C28 119.9(11) . . ?
C21 C20 C19 123.2(11) . . ?
C28 C20 C19 116.9(10) . . ?
C22 C21 C20 121.0(9) . . ?
C22 C21 H21A 119.5 . . ?
C20 C21 H21A 119.5 . . ?
C21 C22 C23 120.0(10) . . ?
C21 C22 H22A 120.0 . . ?
C23 C22 H22A 120.0 . . ?
C27 C23 C22 121.5(10) . . ?
C27 C23 C24 114.5(9) . . ?
C22 C23 C24 124.0(10) . . ?
C25 C24 C23 121.2(9) . . ?
C25 C24 H24A 119.4 . . ?
C23 C24 H24A 119.4 . . ?
C24 C25 C26 119.5(10) . . ?
C24 C25 H25A 120.2 . . ?
C26 C25 H25A 120.2 . . ?
N4 C26 C25 121.0(10) . . ?
N4 C26 H26A 119.5 . . ?
C25 C26 H26A 119.5 . . ?
N4 C27 C23 125.2(10) . . ?
N4 C27 C28 116.8(8) . . ?
C23 C27 C28 118.0(9) . . ?
N3 C28 C20 122.2(9) . . ?
N3 C28 C27 118.1(8) . . ?
C20 C28 C27 119.6(9) . . ?

loop_
_geom_bond_atom_site_label_1
_geom_bond_atom_site_label_2
_geom_bond_distance
_geom_bond_site_symmetry_2
_geom_bond_publ_flag
Zn1 O1 2.091(7) . ?
Zn1 O8 2.109(8) 1_455 ?
Zn1 O2 2.124(8) . ?
Zn1 O7 2.125(8) 1_455 ?
Zn1 N2 2.160(9) . ?
Zn1 N1 2.171(9) . ?
Zn2 O4 2.090(7) . ?
Zn2 O5 2.112(7) . ?
Zn2 O3 2.117(7) . ?
Zn2 O6 2.140(8) . ?
Zn2 N4 2.158(8) . ?
Zn2 N3 2.190(8) . ?
O1 C1 1.263(11) . ?
O2 C2 1.279(13) . ?
O3 C1 1.269(12) . ?
O4 C2 1.245(12) . ?
O5 C4 1.279(11) . ?
O6 C3 1.247(12) . ?
O7 C3 1.260(12) . ?
O7 Zn1 2.125(7) 1_655 ?
O8 C4 1.282(12) . ?
O8 Zn1 2.109(8) 1_655 ?
N1 C16 1.352(13) . ?
N1 C5 1.349(13) . ?
N2 C15 1.347(13) . ?
N2 C14 1.349(12) . ?
N3 C17 1.313(13) . ?
N3 C28 1.379(12) . ?
N4 C26 1.339(12) . ?
N4 C27 1.351(12) . ?
C1 C2 1.547(11) . ?
C3 C4 1.552(11) . ?
C5 C6 1.448(17) . ?
C5 H5A 0.9300 . ?
C6 C7 1.335(18) . ?
C6 H6A 0.9300 . ?
C7 C8 1.461(18) . ?
C7 H7A 0.9300 . ?
C8 C9 1.376(18) . ?
C8 C16 1.390(15) . ?
C9 C10 1.41(2) . ?
C9 H9A 0.9300 . ?
C10 C11 1.380(17) . ?
C10 H10A 0.9300 . ?
C11 C15 1.400(14) . ?
C11 C12 1.454(18) . ?
C12 C13 1.33(2) . ?
C12 H12A 0.9300 . ?
C13 C14 1.397(16) . ?
C13 H13A 0.9300 . ?
C14 H14A 0.9300 . ?
C15 C16 1.486(14) . ?
C17 C18 1.402(16) . ?
C17 H17A 0.9300 . ?
C18 C19 1.377(16) . ?
C18 H18A 0.9300 . ?
C19 C20 1.419(15) . ?
C19 H19A 0.9300 . ?
C20 C21 1.395(17) . ?
C20 C28 1.402(13) . ?
C21 C22 1.40(2) . ?
C21 H21A 0.9300 . ?
C22 C23 1.401(14) . ?
C22 H22A 0.9300 . ?
C23 C27 1.391(13) . ?
C23 C24 1.442(15) . ?
C24 C25 1.344(15) . ?
C24 H24A 0.9300 . ?
C25 C26 1.424(14) . ?
C25 H25A 0.9300 . ?
C26 H26A 0.9300 . ?
C27 C28 1.473(14) . ?
